data_7229804
loop_
_publ_author_name
'You, Li-Xin'
'Zhao, Bai-Bei'
'Liu, Hui-Jie'
'Wang, Shu-Ju'
'Xiong, Gang'
'He, Yong-Ke'
'Ding, Fu'
'Joos, Jonas J.'
'Smet, Philippe F.'
'Sun, Ya-Guang'

_publ_section_title
;
 2D and 3D lanthanide metal--organic frameworks constructed from three
 benzenedicarboxylate ligands: synthesis, structure and luminescent
 properties
;
_journal_issue 5
_journal_name_full CrystEngComm
_journal_page_first 615
_journal_paper_doi 10.1039/C7CE01773A
_journal_volume 20
_journal_year 2018
_chemical_formula_moiety 'C26 H19 Gd N2 O10'
_chemical_formula_sum 'C26 H19 Gd N2 O10'
_chemical_formula_weight 676.68
_space_group_crystal_system monoclinic
_space_group_IT_number 14
_space_group_name_Hall '-P 2ybc'
_space_group_name_H-M_alt 'P 1 21/c 1'
_symmetry_space_group_name_Hall '-P 2ybc'
_symmetry_space_group_name_H-M 'P 1 21/c 1'
_atom_sites_solution_hydrogens mixed
_atom_sites_solution_primary direct
_audit_block_doi 10.5517/cc1j7mjx
_audit_creation_date 2017-12-04
_audit_creation_method
;
Olex2 1.2
(compiled 2016.09.09 svn.r3337 for OlexSys, GUI svn.r5227)
;
_audit_update_record
;
2015-06-18 deposited with the CCDC.
2017-12-27 downloaded from the CCDC.
;
_cell_angle_alpha 90
_cell_angle_beta 104.63(3)
_cell_angle_gamma 90
_cell_formula_units_Z 4
_cell_length_a 14.684(3)
_cell_length_b 16.513(3)
_cell_length_c 10.239(2)
_cell_measurement_reflns_used 5636
_cell_measurement_temperature 293
_cell_measurement_theta_max 27.5
_cell_measurement_theta_min 3.0
_cell_volume 2402.2(9)
_computing_cell_refinement
;
CrystalClear-SM Expert 2.0 r1 (Rigaku, 2009)
;
_computing_data_collection
;
CrystalClear-SM Expert 2.0 r1 (Rigaku, 2009)
;
_computing_data_reduction
;
CrystalClear-SM Expert 2.0 r1 (Rigaku, 2009)
;
_computing_molecular_graphics 'Olex2 (Dolomanov et al., 2009)'
_computing_publication_material 'Olex2 (Dolomanov et al., 2009)'
_computing_structure_refinement 'ShelXL (Sheldrick, 2015)'
_computing_structure_solution 'ShelXS (Sheldrick, 2008)'
_diffrn_ambient_temperature 293
_diffrn_detector CCD
_diffrn_detector_area_resol_mean 13.6612
_diffrn_measured_fraction_theta_full 0.997
_diffrn_measured_fraction_theta_max 0.994
_diffrn_measurement_details
;
scan:
    Number of images: 180
               Slice: -60.0000 - 120.0000
         Image width: 1.0000
            Exp time: 16.0000
       Rotation axis: Omega
               Omega: 0.0000
                 Chi: 54.0000
                 Phi: 0.0000
                 XTD: 50.0914
              2theta: 29.8782
scan:
    Number of images: 180
               Slice: -60.0000 - 120.0000
         Image width: 1.0000
            Exp time: 16.0000
       Rotation axis: Omega
               Omega: 0.0000
                 Chi: 54.0000
                 Phi: 120.0000
                 XTD: 50.0914
              2theta: 29.8782
scan:
    Number of images: 180
               Slice: -60.0000 - 120.0000
         Image width: 1.0000
            Exp time: 16.0000
       Rotation axis: Omega
               Omega: 0.0000
                 Chi: 54.0000
                 Phi: 240.0000
                 XTD: 50.0914
              2theta: 29.8782
;
_diffrn_measurement_device
;
XtaLABmini: Fixed Chi 2 circle
;
_diffrn_measurement_device_type
;
Rigaku Mercury375R (2x2 bin mode)
;
_diffrn_measurement_method 'profile data from \w-scans'
_diffrn_measurement_specimen_support Fiber
_diffrn_orient_matrix_type d*Trek
_diffrn_orient_matrix_UB_11 0.074767
_diffrn_orient_matrix_UB_12 0.060661
_diffrn_orient_matrix_UB_13 -0.030329
_diffrn_orient_matrix_UB_21 -0.029592
_diffrn_orient_matrix_UB_22 0.010593
_diffrn_orient_matrix_UB_23 -0.051763
_diffrn_orient_matrix_UB_31 -0.018240
_diffrn_orient_matrix_UB_32 0.063794
_diffrn_orient_matrix_UB_33 0.023482
_diffrn_radiation_monochromator 'Graphite Monochromator'
_diffrn_radiation_type MoK\a
_diffrn_radiation_wavelength 0.71073
_diffrn_reflns_av_R_equivalents 0.0897
_diffrn_reflns_av_unetI/netI 0.0673
_diffrn_reflns_Laue_measured_fraction_full 0.997
_diffrn_reflns_Laue_measured_fraction_max 0.994
_diffrn_reflns_limit_h_max 18
_diffrn_reflns_limit_h_min -19
_diffrn_reflns_limit_k_max 21
_diffrn_reflns_limit_k_min -21
_diffrn_reflns_limit_l_max 13
_diffrn_reflns_limit_l_min -13
_diffrn_reflns_number 23758
_diffrn_reflns_point_group_measured_fraction_full 0.997
_diffrn_reflns_point_group_measured_fraction_max 0.994
_diffrn_reflns_theta_full 25.242
_diffrn_reflns_theta_max 27.567
_diffrn_reflns_theta_min 3.049
_diffrn_source 'Sealed Tube'
_diffrn_source_current 12.0
_diffrn_source_power 0.6
_diffrn_source_voltage 50.0
_exptl_absorpt_coefficient_mu 2.827
_exptl_absorpt_correction_T_max 0.998
_exptl_absorpt_correction_T_min 0.996
_exptl_absorpt_correction_type numerical
_exptl_crystal_colour Colorless
_exptl_crystal_density_diffrn 1.871
_exptl_crystal_description Prism
_exptl_crystal_F_000 1332
_exptl_crystal_size_max 0.2
_exptl_crystal_size_mid 0.2
_exptl_crystal_size_min 0.2
_refine_diff_density_max 1.746
_refine_diff_density_min -2.073
_refine_diff_density_rms 0.159
_refine_ls_extinction_method none
_refine_ls_goodness_of_fit_ref 1.099
_refine_ls_hydrogen_treatment mixed
_refine_ls_matrix_type full
_refine_ls_number_parameters 394
_refine_ls_number_reflns 5529
_refine_ls_number_restraints 67
_refine_ls_restrained_S_all 1.098
_refine_ls_R_factor_all 0.0638
_refine_ls_R_factor_gt 0.0512
_refine_ls_shift/su_max 0.008
_refine_ls_shift/su_mean 0.000
_refine_ls_structure_factor_coef Fsqd
_refine_ls_weighting_details 'w=1/[\s^2^(Fo^2^)+(0.0451P)^2^+5.7660P] where P=(Fo^2^+2Fc^2^)/3'
_refine_ls_weighting_scheme calc
_refine_ls_wR_factor_gt 0.1148
_refine_ls_wR_factor_ref 0.1226
_reflns_Friedel_coverage 0.000
_reflns_number_gt 4664
_reflns_number_total 5529
_reflns_threshold_expression 'I > 2\s(I)'
_cod_data_source_file c7ce01773a2.cif
_cod_data_source_block 909090
_cod_depositor_comments
;
The following automatic conversions were performed:

'_exptl_absorpt_correction_type' value 'Numerical' changed to
'numerical' according to
/home/data/users/saulius/crontab/automatic-downloads/rss-feeds/RSC/lib/dictionaries/cif_core.dic
dictionary named 'cif_core.dic' version 2.4.2 from 2011-04-26.

Automatic conversion script
Id: cif_fix_values 4973 2017-02-22 13:04:09Z antanas 

 Adding full bibliography for 7229803--7229819.cif.
;
_cod_database_code 7229804
_shelx_space_group_comment
;
The symmetry employed for this shelxl refinement is uniquely defined
by the following loop, which should always be used as a source of
symmetry information in preference to the above space-group names.
They are only intended as comments.
;
_shelx_estimated_absorpt_t_max 0.602
_shelx_estimated_absorpt_t_min 0.602
_olex2_refinement_description
;
1. Fixed Uiso
 At 1.2 times of:
  All C(H) groups
 At 1.5 times of:
  All O(H) groups, All O(H,H) groups
2. Restrained distances
 O12-H12A
 0.85 with sigma of 0.01
 O12-H12B
 0.85 with sigma of 0.01
 H12B-H12A
 1.39 with sigma of 0.01
 O8-H8B
 0.85 with sigma of 0.01
 O8-H8A
 0.85 with sigma of 0.01
 H8B-H8A
 1.39 with sigma of 0.01
 O30-H30
 0.92 with sigma of 0.01
3. Uiso/Uaniso restraints and constraints
C26 \\sim N34 \\sim C35 \\sim C36 \\sim C37: within 3.8A with sigma of 0.01 and
sigma for terminal atoms of 0.01
4.a Riding coordinates:
 O30(H30)
4.b Aromatic/amide H refined with riding coordinates:
 C26(H26), C35(H35), C36(H36), C37(H37)
;
_shelx_shelxl_version_number 2016/6
_olex2_submission_special_instructions 'No special instructions were received'

loop_
_space_group_symop_operation_xyz
'x, y, z'
'-x, y+1/2, -z+1/2'
'-x, -y, -z'
'x, -y-1/2, z-1/2'

loop_
_atom_site_label
_atom_site_type_symbol
_atom_site_fract_x
_atom_site_fract_y
_atom_site_fract_z
_atom_site_U_iso_or_equiv
_atom_site_adp_type
_atom_site_occupancy
_atom_site_site_symmetry_order
_atom_site_calc_flag
_atom_site_refinement_flags_posn
_atom_site_refinement_flags_adp
C1 C 0.4561(4) -0.1641(4) 0.5773(6) 0.0262(12) Uani 1 1 d . .
H1 H 0.480(4) -0.214(4) 0.538(6) 0.031 Uiso 1 1 d R .
C2 C 0.4903(4) -0.1480(3) 0.7152(5) 0.0235(11) Uani 1 1 d . .
C3 C 0.4585(4) -0.0802(4) 0.7710(6) 0.0254(12) Uani 1 1 d . .
H3 H 0.483(4) -0.072(4) 0.856(7) 0.030 Uiso 1 1 d R .
Gd1 Gd 0.29841(2) 0.18636(2) 0.86567(2) 0.02053(10) Uani 1 1 d . .
O4 O 0.3964(3) 0.0658(3) 0.8694(4) 0.0355(10) Uani 1 1 d . .
O5 O 0.4086(3) 0.2383(3) 0.7585(4) 0.0299(9) Uani 1 1 d . .
O6 O 0.2961(3) 0.0896(2) 0.6740(4) 0.0283(9) Uani 1 1 d . .
O7 O 0.4051(3) 0.1851(3) 1.0775(4) 0.0395(12) Uani 1 1 d . .
O8 O 0.2005(4) 0.0737(3) 0.8882(5) 0.0408(11) Uani 1 1 d D .
H8A H 0.206(6) 0.0270(18) 0.857(6) 0.061 Uiso 1 1 d DR .
H8B H 0.186(6) 0.069(4) 0.963(4) 0.061 Uiso 1 1 d DR .
O9 O 0.1787(3) 0.2270(3) 0.9675(4) 0.0402(11) Uani 1 1 d . .
C10 C 0.0598(4) 0.3078(3) 1.0218(6) 0.0249(12) Uani 1 1 d . .
C11 C 0.3611(4) 0.0473(4) 0.7485(6) 0.0263(12) Uani 1 1 d . .
O12 O 0.3223(4) 0.3337(3) 0.9352(5) 0.0400(11) Uani 1 1 d D .
H12A H 0.379(2) 0.345(5) 0.940(7) 0.060 Uiso 1 1 d DR .
H12B H 0.309(4) 0.347(5) 1.008(4) 0.060 Uiso 1 1 d DR .
C13 C 0.0040(4) 0.3069(4) 0.8890(6) 0.0275(13) Uani 1 1 d . .
H13 H 0.035(5) 0.282(4) 0.823(7) 0.033 Uiso 1 1 d R .
C14 C 0.3654(4) -0.0423(4) 0.5511(6) 0.0285(13) Uani 1 1 d . .
H14 H 0.318(5) -0.011(4) 0.509(7) 0.034 Uiso 1 1 d R .
C15 C 0.1508(4) 0.2614(4) 1.0602(5) 0.0256(12) Uani 1 1 d . .
C16 C 0.3953(4) -0.0270(3) 0.6896(5) 0.0248(12) Uani 1 1 d . .
C17 C 0.0308(4) 0.3519(4) 1.1194(6) 0.0287(13) Uani 1 1 d . .
H17 H 0.067(5) 0.356(4) 1.210(7) 0.034 Uiso 1 1 d R .
C18 C -0.0961(6) 0.4571(5) 1.4194(8) 0.052(2) Uani 1 1 d . .
H18 H -0.087(6) 0.434(5) 1.512(8) 0.063 Uiso 1 1 d R .
C19 C -0.1056(5) 0.3980(4) 0.9544(6) 0.0348(14) Uani 1 1 d . .
H19 H -0.166(5) 0.426(4) 0.922(7) 0.042 Uiso 1 1 d R .
C20 C 0.3949(4) -0.1103(4) 0.4945(5) 0.0273(12) Uani 1 1 d . .
C21 C -0.0809(4) 0.4447(4) 1.1936(6) 0.0317(13) Uani 1 1 d . .
C22 C 0.3636(5) -0.1230(4) 0.3451(6) 0.0357(15) Uani 1 1 d . .
C23 C -0.0795(4) 0.3526(4) 0.8555(6) 0.0331(14) Uani 1 1 d . .
N24 N -0.1352(5) 0.5296(4) 1.3990(6) 0.0485(16) Uani 1 1 d . .
C25 C -0.0519(4) 0.3979(4) 1.0854(6) 0.0282(12) Uani 1 1 d . .
C26 C 0.3705(7) -0.0593(7) 0.2597(8) 0.068(2) Uani 1 1 d . U
H26 H 0.392515 -0.009348 0.296594 0.081 Uiso 1 1 calc R .
C27 C -0.1230(5) 0.5199(4) 1.1707(7) 0.0404(16) Uani 1 1 d . .
H27 H -0.145(5) 0.535(5) 1.095(8) 0.048 Uiso 1 1 d R .
C28 C -0.0670(6) 0.4126(5) 1.3228(8) 0.050(2) Uani 1 1 d . .
H28 H -0.043(6) 0.359(5) 1.353(8) 0.060 Uiso 1 1 d R .
O31 O -0.1266(5) 0.2974(4) 0.6353(6) 0.078(2) Uani 1 1 d . .
C32 C -0.1481(6) 0.5614(5) 1.2753(8) 0.0469(18) Uani 1 1 d . .
H32 H -0.180(5) 0.615(5) 1.276(8) 0.056 Uiso 1 1 d R .
C33 C -0.1411(6) 0.3478(5) 0.7151(7) 0.051(2) Uani 1 1 d . .
N34 N 0.3051(6) -0.1332(6) 0.0678(8) 0.076(2) Uani 1 1 d . U
C35 C 0.3271(7) -0.1954(6) 0.2885(9) 0.066(2) Uani 1 1 d . U
H35 H 0.324348 -0.240947 0.340873 0.080 Uiso 1 1 calc R .
C36 C 0.2927(8) -0.1969(7) 0.1410(9) 0.073(2) Uani 1 1 d . U
H36 H 0.262063 -0.242699 0.098389 0.088 Uiso 1 1 calc R .
C37 C 0.3455(8) -0.0683(7) 0.1213(9) 0.077(2) Uani 1 1 d . U
H37 H 0.358136 -0.027075 0.066616 0.092 Uiso 1 1 calc R .
C38 C 0.4349(4) 0.2024(4) 1.2009(6) 0.0258(12) Uani 1 1 d . .
O29 O 0.1929(3) 0.2577(3) 1.1836(4) 0.0278(9) Uani 1 1 d . .
O30 O -0.2109(4) 0.3971(4) 0.6873(5) 0.0613(16) Uani 1 1 d D .
H30 H -0.236273 0.383148 0.598411 0.092 Uiso 1 1 d DR .

loop_
_atom_site_aniso_label
_atom_site_aniso_U_11
_atom_site_aniso_U_22
_atom_site_aniso_U_33
_atom_site_aniso_U_23
_atom_site_aniso_U_13
_atom_site_aniso_U_12
C1 0.030(3) 0.027(3) 0.021(3) -0.004(2) 0.005(2) 0.004(2)
C2 0.027(3) 0.023(3) 0.018(3) 0.000(2) 0.001(2) 0.005(2)
C3 0.026(3) 0.030(3) 0.018(3) -0.003(2) 0.002(2) 0.007(2)
Gd1 0.02614(16) 0.02125(16) 0.01389(14) 0.00044(10) 0.00446(10) 0.00208(11)
O4 0.045(3) 0.039(3) 0.018(2) -0.0066(18) 0.0006(18) 0.014(2)
O5 0.032(2) 0.032(2) 0.026(2) 0.0017(17) 0.0082(17) -0.0097(19)
O6 0.035(2) 0.026(2) 0.023(2) 0.0000(16) 0.0054(17) 0.0051(18)
O7 0.048(3) 0.043(3) 0.020(2) -0.0063(18) -0.0059(19) 0.021(2)
O8 0.057(3) 0.033(3) 0.038(3) 0.002(2) 0.024(2) -0.010(2)
O9 0.044(3) 0.056(3) 0.025(2) -0.007(2) 0.018(2) 0.013(2)
C10 0.028(3) 0.025(3) 0.019(3) -0.001(2) 0.002(2) -0.001(2)
C11 0.031(3) 0.026(3) 0.022(3) 0.002(2) 0.007(2) 0.005(2)
O12 0.050(3) 0.037(3) 0.033(3) -0.008(2) 0.012(2) 0.000(2)
C13 0.033(3) 0.032(3) 0.017(3) -0.003(2) 0.005(2) 0.005(3)
C14 0.031(3) 0.031(3) 0.022(3) 0.004(2) 0.002(2) 0.010(3)
C15 0.030(3) 0.027(3) 0.021(3) -0.001(2) 0.008(2) -0.010(2)
C16 0.029(3) 0.022(3) 0.023(3) -0.002(2) 0.006(2) 0.009(2)
C17 0.033(3) 0.034(3) 0.018(3) -0.006(2) 0.005(2) 0.002(3)
C18 0.065(5) 0.063(5) 0.035(4) 0.005(4) 0.024(4) 0.019(4)
C19 0.030(3) 0.038(4) 0.032(3) 0.001(3) -0.001(3) 0.010(3)
C20 0.033(3) 0.031(3) 0.017(3) -0.004(2) 0.003(2) 0.004(3)
C21 0.035(3) 0.034(3) 0.029(3) -0.006(3) 0.013(3) 0.008(3)
C22 0.036(3) 0.048(4) 0.021(3) -0.006(3) 0.002(2) 0.016(3)
C23 0.033(3) 0.042(4) 0.021(3) 0.001(2) 0.000(2) 0.001(3)
N24 0.055(4) 0.052(4) 0.041(4) -0.009(3) 0.017(3) 0.015(3)
C25 0.034(3) 0.028(3) 0.025(3) -0.005(2) 0.011(2) 0.003(3)
C26 0.082(4) 0.085(5) 0.032(3) 0.002(3) 0.008(3) 0.013(4)
C27 0.046(4) 0.037(4) 0.036(4) 0.004(3) 0.005(3) 0.006(3)
C28 0.074(6) 0.046(5) 0.041(4) 0.006(3) 0.031(4) 0.023(4)
O31 0.096(5) 0.084(5) 0.032(3) -0.014(3) -0.021(3) 0.029(4)
C32 0.054(5) 0.032(4) 0.053(5) -0.007(3) 0.012(4) 0.012(3)
C33 0.051(5) 0.067(6) 0.026(4) 0.007(3) -0.004(3) -0.003(4)
N34 0.081(4) 0.097(5) 0.040(3) 0.001(3) -0.004(3) 0.014(4)
C35 0.073(4) 0.082(5) 0.039(4) -0.015(3) 0.005(3) 0.006(4)
C36 0.080(4) 0.087(5) 0.048(4) -0.026(4) 0.007(4) 0.001(4)
C37 0.089(5) 0.093(5) 0.040(4) 0.002(4) 0.003(4) 0.010(4)
C38 0.029(3) 0.030(3) 0.018(3) 0.002(2) 0.006(2) 0.002(2)
O29 0.028(2) 0.033(2) 0.0194(19) -0.0028(16) 0.0004(16) -0.0019(18)
O30 0.055(3) 0.091(5) 0.028(3) 0.004(3) -0.008(2) 0.028(3)

loop_
_atom_type_symbol
_atom_type_description
_atom_type_scat_dispersion_real
_atom_type_scat_dispersion_imag
_atom_type_scat_source
C C 0.0033 0.0016 'International Tables Vol C Tables 4.2.6.8 and 6.1.1.4'
H H 0.0000 0.0000 'International Tables Vol C Tables 4.2.6.8 and 6.1.1.4'
Gd Gd -0.1653 3.9035 'International Tables Vol C Tables 4.2.6.8 and 6.1.1.4'
N N 0.0061 0.0033 'International Tables Vol C Tables 4.2.6.8 and 6.1.1.4'
O O 0.0106 0.0060 'International Tables Vol C Tables 4.2.6.8 and 6.1.1.4'

loop_
_geom_angle_atom_site_label_1
_geom_angle_atom_site_label_2
_geom_angle_atom_site_label_3
_geom_angle
_geom_angle_site_symmetry_1
_geom_angle_site_symmetry_3
C20 C1 C2 120.3(5) . .
C1 C2 C38 119.0(5) . 3_657
C3 C2 C1 119.7(5) . .
C3 C2 C38 121.1(5) . 3_657
C2 C3 C16 120.3(5) . .
O4 Gd1 O6 52.45(13) . .
O4 Gd1 O12 137.42(16) . .
O5 Gd1 O4 80.35(16) . .
O5 Gd1 O6 75.07(14) . .
O5 Gd1 O8 146.47(16) . .
O5 Gd1 O9 141.79(18) . .
O5 Gd1 O12 73.50(16) . .
O6 Gd1 O12 143.12(15) . .
O7 Gd1 O4 74.01(14) . .
O7 Gd1 O5 93.33(17) . .
O7 Gd1 O6 126.24(14) . .
O7 Gd1 O8 100.46(18) . .
O7 Gd1 O9 89.52(16) . .
O7 Gd1 O12 74.61(16) . .
O8 Gd1 O4 74.44(18) . .
O8 Gd1 O6 72.10(15) . .
O8 Gd1 O12 139.62(17) . .
O9 Gd1 O4 136.47(17) . .
O9 Gd1 O6 131.24(15) . .
O9 Gd1 O8 69.29(18) . .
O9 Gd1 O12 70.60(17) . .
O29 Gd1 O4 127.80(14) 4_565 .
O29 Gd1 O5 82.90(15) 4_565 .
O29 Gd1 O6 75.52(14) 4_565 .
O29 Gd1 O7 156.27(15) 4_565 .
O29 Gd1 O8 95.30(17) 4_565 .
O29 Gd1 O9 79.55(15) 4_565 .
O29 Gd1 O12 81.89(16) 4_565 .
C11 O4 Gd1 95.0(3) . .
C38 O5 Gd1 147.2(4) 4_565 .
C11 O6 Gd1 91.2(3) . .
C38 O7 Gd1 155.7(4) . .
C15 O9 Gd1 151.9(4) . .
C13 C10 C15 120.8(5) . .
C17 C10 C13 119.7(5) . .
C17 C10 C15 119.5(5) . .
O4 C11 O6 121.4(5) . .
O4 C11 C16 119.8(5) . .
O6 C11 C16 118.8(5) . .
C10 C13 C23 119.4(5) . .
C20 C14 C16 121.4(5) . .
O9 C15 C10 117.9(5) . .
O9 C15 O29 124.3(6) . .
O29 C15 C10 117.7(5) . .
C3 C16 C11 120.9(5) . .
C3 C16 C14 118.9(5) . .
C14 C16 C11 120.1(5) . .
C10 C17 C25 120.7(5) . .
N24 C18 C28 124.6(7) . .
C25 C19 C23 121.0(6) . .
C1 C20 C22 121.2(5) . .
C14 C20 C1 119.2(5) . .
C14 C20 C22 119.6(5) . .
C27 C21 C25 122.5(6) . .
C27 C21 C28 117.1(6) . .
C28 C21 C25 120.4(6) . .
C26 C22 C20 119.0(7) . .
C35 C22 C20 122.6(7) . .
C35 C22 C26 118.4(7) . .
C13 C23 C33 119.0(6) . .
C19 C23 C13 119.8(5) . .
C19 C23 C33 121.2(6) . .
C18 N24 C32 117.2(6) . .
C17 C25 C21 119.1(5) . .
C19 C25 C17 119.4(5) . .
C19 C25 C21 121.4(6) . .
C37 C26 C22 121.5(10) . .
C21 C27 C32 120.3(7) . .
C18 C28 C21 118.6(7) . .
N24 C32 C27 122.1(7) . .
O31 C33 C23 121.0(7) . .
O31 C33 O30 123.2(7) . .
O30 C33 C23 115.8(7) . .
C37 N34 C36 122.4(9) . .
C22 C35 C36 116.4(9) . .
N34 C36 C35 120.4(9) . .
N34 C37 C26 120.4(10) . .
O5 C38 C2 117.6(5) 4_566 3_657
O5 C38 O7 125.3(5) 4_566 .
O7 C38 C2 117.0(5) . 3_657
C15 O29 Gd1 148.7(4) . 4_566

loop_
_geom_bond_atom_site_label_1
_geom_bond_atom_site_label_2
_geom_bond_distance
_geom_bond_site_symmetry_2
C1 C2 1.399(7) .
C1 C20 1.390(8) .
C2 C3 1.389(8) .
C2 C38 1.508(8) 3_657
C3 C16 1.392(8) .
Gd1 O4 2.450(4) .
Gd1 O5 2.336(4) .
Gd1 O6 2.524(4) .
Gd1 O7 2.333(4) .
Gd1 O8 2.397(5) .
Gd1 O9 2.357(4) .
Gd1 O12 2.534(5) .
Gd1 O29 2.296(4) 4_565
O4 C11 1.253(7) .
O5 C38 1.253(7) 4_565
O6 C11 1.269(7) .
O7 C38 1.261(7) .
O9 C15 1.259(7) .
C10 C13 1.399(8) .
C10 C15 1.505(8) .
C10 C17 1.387(8) .
C11 C16 1.508(8) .
C13 C23 1.406(9) .
C14 C16 1.398(8) .
C14 C20 1.382(8) .
C15 O29 1.260(6) .
C17 C25 1.400(8) .
C18 N24 1.321(10) .
C18 C28 1.384(10) .
C19 C23 1.389(9) .
C19 C25 1.374(8) .
C20 C22 1.497(8) .
C21 C25 1.498(8) .
C21 C27 1.380(9) .
C21 C28 1.392(9) .
C22 C26 1.389(11) .
C22 C35 1.378(11) .
C23 C33 1.494(9) .
N24 C32 1.340(10) .
C26 C37 1.379(11) .
C27 C32 1.397(10) .
O31 C33 1.222(10) .
C33 O30 1.284(9) .
N34 C36 1.331(13) .
N34 C37 1.279(13) .
C35 C36 1.466(12) .

loop_
_geom_torsion_atom_site_label_1
_geom_torsion_atom_site_label_2
_geom_torsion_atom_site_label_3
_geom_torsion_atom_site_label_4
_geom_torsion
_geom_torsion_site_symmetry_1
_geom_torsion_site_symmetry_4
C1 C2 C3 C16 -2.1(9) . .
C1 C20 C22 C26 -129.8(8) . .
C1 C20 C22 C35 50.9(10) . .
C2 C1 C20 C14 -2.5(9) . .
C2 C1 C20 C22 175.1(6) . .
C2 C3 C16 C11 -179.3(6) . .
C2 C3 C16 C14 -0.8(9) . .
Gd1 O4 C11 O6 -0.2(6) . .
Gd1 O4 C11 C16 -179.6(5) . .
Gd1 O6 C11 O4 0.2(6) . .
Gd1 O6 C11 C16 179.6(5) . .
Gd1 O7 C38 C2 158.9(8) . 3_657
Gd1 O7 C38 O5 -22.3(15) . 4_566
Gd1 O9 C15 C10 142.3(7) . .
Gd1 O9 C15 O29 -39.7(13) . .
O4 C11 C16 C3 6.8(9) . .
O4 C11 C16 C14 -171.7(6) . .
O6 C11 C16 C3 -172.6(6) . .
O6 C11 C16 C14 9.0(9) . .
O9 C15 O29 Gd1 94.1(9) . 4_566
C10 C13 C23 C19 0.0(10) . .
C10 C13 C23 C33 -176.8(6) . .
C10 C15 O29 Gd1 -87.9(8) . 4_566
C10 C17 C25 C19 1.2(10) . .
C10 C17 C25 C21 180.0(6) . .
C13 C10 C15 O9 5.4(8) . .
C13 C10 C15 O29 -172.8(5) . .
C13 C10 C17 C25 -2.4(9) . .
C13 C23 C33 O31 9.7(12) . .
C13 C23 C33 O30 -173.1(7) . .
C14 C20 C22 C26 47.8(10) . .
C14 C20 C22 C35 -131.5(8) . .
C15 C10 C13 C23 -178.3(6) . .
C15 C10 C17 C25 177.7(6) . .
C16 C14 C20 C1 -0.5(10) . .
C16 C14 C20 C22 -178.1(6) . .
C17 C10 C13 C23 1.8(9) . .
C17 C10 C15 O9 -174.7(6) . .
C17 C10 C15 O29 7.1(8) . .
C18 N24 C32 C27 1.0(12) . .
C19 C23 C33 O31 -167.1(8) . .
C19 C23 C33 O30 10.1(11) . .
C20 C1 C2 C3 3.8(9) . .
C20 C1 C2 C38 -173.0(6) . 3_657
C20 C14 C16 C3 2.2(10) . .
C20 C14 C16 C11 -179.4(6) . .
C20 C22 C26 C37 177.9(8) . .
C20 C22 C35 C36 175.4(7) . .
C21 C27 C32 N24 -2.0(12) . .
C22 C26 C37 N34 8.1(16) . .
C22 C35 C36 N34 6.0(14) . .
C23 C19 C25 C17 0.6(10) . .
C23 C19 C25 C21 -178.2(6) . .
N24 C18 C28 C21 -1.4(14) . .
C25 C19 C23 C13 -1.2(11) . .
C25 C19 C23 C33 175.6(7) . .
C25 C21 C27 C32 -179.5(7) . .
C25 C21 C28 C18 -179.0(7) . .
C26 C22 C35 C36 -3.9(12) . .
C27 C21 C25 C17 143.5(7) . .
C27 C21 C25 C19 -37.8(10) . .
C27 C21 C28 C18 0.3(12) . .
C28 C18 N24 C32 0.7(13) . .
C28 C21 C25 C17 -37.3(10) . .
C28 C21 C25 C19 141.4(8) . .
C28 C21 C27 C32 1.2(11) . .
C35 C22 C26 C37 -2.7(13) . .
C36 N34 C37 C26 -6.0(17) . .
C37 N34 C36 C35 -1.0(16) . .
C38 C2 C3 C16 174.6(6) 3_657 .
